data_7235471
loop_
_publ_author_name
'Leonard, Matthew J.'
'Lingham, Anthony R.'
'Niere, Julie O.'
'Jackson, Neale R. C.'
'McKay, Peter G.'
'H\"ugel, Helmut M.'

_publ_section_title
;
 Alternative synthesis of the anti-baldness compound RU58841
;
_journal_issue 27
_journal_name_full 'RSC Adv.'
_journal_page_first 14143
_journal_paper_doi 10.1039/C4RA00332B
_journal_volume 4
_journal_year 2014
_chemical_formula_moiety 'C12 H10 F3 N3 O3, C3 H7 N O'
_chemical_formula_sum 'C15 H17 F3 N4 O4'
_chemical_formula_weight 374.33
_space_group_IT_number 14
_space_group_name_Hall '-P 2ybc'
_space_group_name_H-M_alt 'P 1 21/c 1'
_symmetry_cell_setting monoclinic
_symmetry_space_group_name_H-M 'P 1 21/c 1'
_atom_sites_solution_hydrogens 'H2N from delta-F; other H atoms placed geometrically'
_atom_sites_solution_primary direct
_atom_sites_solution_secondary difmap
_audit_creation_method SHELXL-97
_cell_angle_alpha 90.00
_cell_angle_beta 106.965(5)
_cell_angle_gamma 90.00
_cell_formula_units_Z 4
_cell_length_a 13.373(4)
_cell_length_b 11.959(4)
_cell_length_c 11.210(3)
_cell_measurement_reflns_used 1824
_cell_measurement_temperature 296(2)
_cell_measurement_theta_max 28.38
_cell_measurement_theta_min 2.55
_cell_volume 1714.8(9)
_computing_cell_refinement 'Bruker SAINT'
_computing_data_collection 'Bruker APEX2'
_computing_data_reduction 'Bruker SAINT'
_computing_molecular_graphics 'Bruker SHELXTL'
_computing_publication_material 'Bruker SHELXTL'
_computing_structure_refinement 'SHELXL-97 (Sheldrick, 2008)'
_computing_structure_solution 'SHELXS-97 (Sheldrick, 2008)'
_diffrn_ambient_temperature 296(2)
_diffrn_measured_fraction_theta_full 0.999
_diffrn_measured_fraction_theta_max 0.999
_diffrn_measurement_device_type 'apex2 ccd'
_diffrn_measurement_method 'phi and omega scans'
_diffrn_radiation_monochromator graphite
_diffrn_radiation_source 'fine-focus sealed tube'
_diffrn_radiation_type MoK\a
_diffrn_radiation_wavelength 0.71073
_diffrn_reflns_av_R_equivalents 0.0557
_diffrn_reflns_av_sigmaI/netI 0.0680
_diffrn_reflns_limit_h_max 16
_diffrn_reflns_limit_h_min -15
_diffrn_reflns_limit_k_max 14
_diffrn_reflns_limit_k_min -14
_diffrn_reflns_limit_l_max 7
_diffrn_reflns_limit_l_min -13
_diffrn_reflns_number 9117
_diffrn_reflns_theta_full 26.00
_diffrn_reflns_theta_max 26.00
_diffrn_reflns_theta_min 2.33
_exptl_absorpt_coefficient_mu 0.127
_exptl_absorpt_correction_type none
_exptl_crystal_colour white
_exptl_crystal_density_diffrn 1.450
_exptl_crystal_description needle
_exptl_crystal_F_000 776
_exptl_crystal_size_max 0.22
_exptl_crystal_size_mid 0.04
_exptl_crystal_size_min 0.04
_refine_diff_density_max 0.257
_refine_diff_density_min -0.232
_refine_diff_density_rms 0.051
_refine_ls_extinction_method none
_refine_ls_goodness_of_fit_ref 1.036
_refine_ls_hydrogen_treatment 'freely refined; riding model'
_refine_ls_matrix_type full
_refine_ls_number_parameters 243
_refine_ls_number_reflns 3366
_refine_ls_number_restraints 0
_refine_ls_restrained_S_all 1.036
_refine_ls_R_factor_all 0.0584
_refine_ls_R_factor_gt 0.0420
_refine_ls_shift/su_max 0.000
_refine_ls_shift/su_mean 0.000
_refine_ls_structure_factor_coef Fsqd
_refine_ls_weighting_details 'calc w=1/[\s^2^(Fo^2^)+(0.0310P)^2^+0.3988P] where P=(Fo^2^+2Fc^2^)/3'
_refine_ls_weighting_scheme calc
_refine_ls_wR_factor_gt 0.0984
_refine_ls_wR_factor_ref 0.1086
_reflns_number_gt 2588
_reflns_number_total 3366
_reflns_threshold_expression >2sigma(I)
_cod_data_source_file c4ra00332b2.cif
_cod_data_source_block ml018_new
_cod_original_sg_symbol_H-M 'P 21/c'
_cod_database_code 7235471

loop_
_symmetry_equiv_pos_as_xyz
'x, y, z'
'-x, y+1/2, -z+1/2'
'-x, -y, -z'
'x, -y-1/2, z-1/2'

loop_
_atom_site_label
_atom_site_type_symbol
_atom_site_fract_x
_atom_site_fract_y
_atom_site_fract_z
_atom_site_U_iso_or_equiv
_atom_site_adp_type
_atom_site_occupancy
_atom_site_symmetry_multiplicity
_atom_site_calc_flag
_atom_site_refinement_flags
F1 F 0.10569(9) 0.53329(10) 0.41725(9) 0.0338(3) Uani 1 1 d .
F2 F 0.16143(9) 0.70136(10) 0.43904(9) 0.0302(3) Uani 1 1 d .
F3 F 0.03439(8) 0.65369(11) 0.50706(10) 0.0335(3) Uani 1 1 d .
O1 O 0.46088(10) 0.34636(12) 0.95795(11) 0.0267(3) Uani 1 1 d .
O2 O 0.59556(10) 0.14479(12) 0.97077(13) 0.0311(4) Uani 1 1 d .
O3 O 0.48408(11) 0.11372(13) 1.07239(11) 0.0316(4) Uani 1 1 d .
N1 N 0.19374(13) 0.88092(15) 0.66610(15) 0.0290(4) Uani 1 1 d .
N2 N 0.32790(12) 0.33794(14) 0.77714(13) 0.0178(3) Uani 1 1 d .
H2N H 0.2945(15) 0.2931(18) 0.7167(18) 0.022(5) Uiso 1 1 d .
N3 N 0.50620(12) 0.13803(13) 0.97790(14) 0.0218(4) Uani 1 1 d .
C1 C 0.30051(13) 0.45059(16) 0.76102(15) 0.0166(4) Uani 1 1 d .
C2 C 0.23046(13) 0.48032(16) 0.64546(15) 0.0167(4) Uani 1 1 d .
H2 H 0.2036 0.4254 0.5860 0.020 Uiso 1 1 calc R
C3 C 0.20138(13) 0.58960(16) 0.61977(15) 0.0175(4) Uani 1 1 d .
C4 C 0.23976(13) 0.67262(16) 0.70907(15) 0.0168(4) Uani 1 1 d .
C5 C 0.30663(13) 0.64211(16) 0.82491(15) 0.0183(4) Uani 1 1 d .
H5 H 0.3312 0.6966 0.8855 0.022 Uiso 1 1 calc R
C6 C 0.33697(13) 0.53263(16) 0.85114(15) 0.0179(4) Uani 1 1 d .
H6 H 0.3817 0.5136 0.9289 0.022 Uiso 1 1 calc R
C7 C 0.12642(14) 0.61900(16) 0.49576(16) 0.0202(4) Uani 1 1 d .
C8 C 0.21422(14) 0.78847(18) 0.68457(15) 0.0207(4) Uani 1 1 d .
C9 C 0.40537(13) 0.29333(16) 0.87179(15) 0.0171(4) Uani 1 1 d .
C10 C 0.41665(13) 0.16629(16) 0.86073(15) 0.0173(4) Uani 1 1 d .
C11 C 0.45010(15) 0.13509(17) 0.74713(16) 0.0252(4) Uani 1 1 d .
H11A H 0.4673 0.0570 0.7505 0.038 Uiso 1 1 calc R
H11B H 0.5102 0.1784 0.7459 0.038 Uiso 1 1 calc R
H11C H 0.3940 0.1500 0.6730 0.038 Uiso 1 1 calc R
C12 C 0.31950(14) 0.10465(17) 0.86702(16) 0.0220(4) Uani 1 1 d .
H12A H 0.2635 0.1193 0.7927 0.033 Uiso 1 1 calc R
H12B H 0.2999 0.1298 0.9384 0.033 Uiso 1 1 calc R
H12C H 0.3334 0.0258 0.8740 0.033 Uiso 1 1 calc R
O4 O 0.20600(10) 0.27225(12) 1.05612(11) 0.0265(3) Uani 1 1 d .
N4 N 0.10379(11) 0.38202(14) 0.90301(13) 0.0204(4) Uani 1 1 d .
C13 C 0.16869(14) 0.36406(17) 1.01608(16) 0.0222(4) Uani 1 1 d .
H13 H 0.1875 0.4252 1.0691 0.027 Uiso 1 1 calc R
C14 C 0.06296(15) 0.49305(17) 0.86528(16) 0.0251(4) Uani 1 1 d .
H14A H 0.0903 0.5446 0.9326 0.038 Uiso 1 1 calc R
H14B H -0.0119 0.4917 0.8444 0.038 Uiso 1 1 calc R
H14C H 0.0835 0.5163 0.7939 0.038 Uiso 1 1 calc R
C15 C 0.07137(14) 0.29250(17) 0.81308(16) 0.0239(4) Uani 1 1 d .
H15A H 0.1006 0.2231 0.8505 0.036 Uiso 1 1 calc R
H15B H 0.0955 0.3077 0.7420 0.036 Uiso 1 1 calc R
H15C H -0.0035 0.2873 0.7870 0.036 Uiso 1 1 calc R

loop_
_atom_site_aniso_label
_atom_site_aniso_U_11
_atom_site_aniso_U_22
_atom_site_aniso_U_33
_atom_site_aniso_U_23
_atom_site_aniso_U_13
_atom_site_aniso_U_12
F1 0.0443(7) 0.0255(7) 0.0216(5) -0.0025(5) -0.0059(5) 0.0045(6)
F2 0.0331(6) 0.0308(7) 0.0235(5) 0.0117(5) 0.0034(5) -0.0024(6)
F3 0.0194(5) 0.0501(9) 0.0278(6) 0.0063(6) 0.0018(4) 0.0116(6)
O1 0.0262(7) 0.0194(8) 0.0256(6) -0.0024(6) -0.0062(5) 0.0035(6)
O2 0.0163(7) 0.0269(9) 0.0432(8) -0.0012(7) -0.0022(6) 0.0024(6)
O3 0.0417(8) 0.0286(9) 0.0193(6) 0.0030(6) 0.0009(6) 0.0050(7)
N1 0.0326(9) 0.0188(10) 0.0323(9) 0.0025(8) 0.0042(7) 0.0031(8)
N2 0.0178(7) 0.0144(9) 0.0175(7) -0.0017(6) -0.0006(6) -0.0006(7)
N3 0.0233(8) 0.0134(9) 0.0242(8) -0.0014(7) -0.0003(6) 0.0025(7)
C1 0.0144(8) 0.0162(10) 0.0190(8) 0.0007(7) 0.0046(6) 0.0006(8)
C2 0.0166(8) 0.0160(10) 0.0165(7) -0.0027(7) 0.0035(6) -0.0003(8)
C3 0.0152(8) 0.0185(11) 0.0186(8) 0.0016(7) 0.0047(6) -0.0005(8)
C4 0.0144(8) 0.0135(10) 0.0226(8) 0.0018(7) 0.0055(7) 0.0002(8)
C5 0.0165(8) 0.0166(11) 0.0202(8) -0.0017(7) 0.0028(7) -0.0008(8)
C6 0.0146(8) 0.0195(10) 0.0165(8) 0.0003(7) -0.0006(6) -0.0014(8)
C7 0.0214(9) 0.0174(10) 0.0206(8) 0.0008(8) 0.0044(7) 0.0028(8)
C8 0.0175(9) 0.0243(12) 0.0184(8) 0.0009(8) 0.0022(7) -0.0013(9)
C9 0.0151(8) 0.0180(11) 0.0177(8) 0.0013(7) 0.0039(7) 0.0001(8)
C10 0.0155(8) 0.0154(10) 0.0177(8) 0.0014(7) -0.0001(6) 0.0020(8)
C11 0.0260(10) 0.0242(12) 0.0261(9) -0.0016(8) 0.0087(8) 0.0051(9)
C12 0.0202(9) 0.0177(11) 0.0255(9) 0.0022(8) 0.0027(7) -0.0009(8)
O4 0.0293(7) 0.0200(8) 0.0228(6) 0.0018(6) -0.0041(5) 0.0031(7)
N4 0.0202(7) 0.0177(9) 0.0206(7) 0.0017(6) 0.0019(6) 0.0007(7)
C13 0.0225(9) 0.0208(11) 0.0199(8) -0.0001(8) 0.0009(7) -0.0008(9)
C14 0.0248(9) 0.0229(12) 0.0253(9) 0.0050(8) 0.0037(7) 0.0044(9)
C15 0.0211(9) 0.0258(12) 0.0215(8) -0.0015(8) 0.0011(7) 0.0001(9)

loop_
_atom_type_symbol
_atom_type_description
_atom_type_scat_dispersion_real
_atom_type_scat_dispersion_imag
_atom_type_scat_source
C C 0.0033 0.0016 'International Tables Vol C Tables 4.2.6.8 and 6.1.1.4'
H H 0.0000 0.0000 'International Tables Vol C Tables 4.2.6.8 and 6.1.1.4'
N N 0.0061 0.0033 'International Tables Vol C Tables 4.2.6.8 and 6.1.1.4'
O O 0.0106 0.0060 'International Tables Vol C Tables 4.2.6.8 and 6.1.1.4'
F F 0.0171 0.0103 'International Tables Vol C Tables 4.2.6.8 and 6.1.1.4'

loop_
_geom_angle_atom_site_label_1
_geom_angle_atom_site_label_2
_geom_angle_atom_site_label_3
_geom_angle
C9 N2 C1 126.37(16)
C9 N2 H2N 117.7(13)
C1 N2 H2N 115.8(13)
O3 N3 O2 124.31(15)
O3 N3 C10 118.09(15)
O2 N3 C10 117.56(15)
C6 C1 N2 124.38(15)
C6 C1 C2 119.30(17)
N2 C1 C2 116.32(16)
C3 C2 C1 120.48(17)
C3 C2 H2 119.8
C1 C2 H2 119.8
C2 C3 C4 120.33(15)
C2 C3 C7 119.38(16)
C4 C3 C7 120.28(17)
C5 C4 C3 118.91(17)
C5 C4 C8 118.92(16)
C3 C4 C8 122.16(15)
C6 C5 C4 121.13(17)
C6 C5 H5 119.4
C4 C5 H5 119.4
C5 C6 C1 119.79(15)
C5 C6 H6 120.1
C1 C6 H6 120.1
F1 C7 F2 106.84(14)
F1 C7 F3 106.39(15)
F2 C7 F3 106.10(15)
F1 C7 C3 112.81(16)
F2 C7 C3 112.57(15)
F3 C7 C3 111.67(14)
N1 C8 C4 179.4(2)
O1 C9 N2 124.59(18)
O1 C9 C10 122.05(15)
N2 C9 C10 113.35(15)
C12 C10 C11 112.79(15)
C12 C10 N3 108.60(14)
C11 C10 N3 108.49(14)
C12 C10 C9 111.86(15)
C11 C10 C9 111.83(15)
N3 C10 C9 102.67(13)
C10 C11 H11A 109.5
C10 C11 H11B 109.5
H11A C11 H11B 109.5
C10 C11 H11C 109.5
H11A C11 H11C 109.5
H11B C11 H11C 109.5
C10 C12 H12A 109.5
C10 C12 H12B 109.5
H12A C12 H12B 109.5
C10 C12 H12C 109.5
H12A C12 H12C 109.5
H12B C12 H12C 109.5
C13 N4 C15 121.63(17)
C13 N4 C14 120.78(16)
C15 N4 C14 117.59(14)
O4 C13 N4 124.95(18)
O4 C13 H13 117.5
N4 C13 H13 117.5
N4 C14 H14A 109.5
N4 C14 H14B 109.5
H14A C14 H14B 109.5
N4 C14 H14C 109.5
H14A C14 H14C 109.5
H14B C14 H14C 109.5
N4 C15 H15A 109.5
N4 C15 H15B 109.5
H15A C15 H15B 109.5
N4 C15 H15C 109.5
H15A C15 H15C 109.5
H15B C15 H15C 109.5

loop_
_geom_bond_atom_site_label_1
_geom_bond_atom_site_label_2
_geom_bond_distance
F1 C7 1.327(2)
F2 C7 1.329(2)
F3 C7 1.339(2)
O1 C9 1.211(2)
O2 N3 1.223(2)
O3 N3 1.215(2)
N1 C8 1.143(3)
N2 C9 1.357(2)
N2 C1 1.394(2)
N2 H2N 0.88(2)
N3 C10 1.535(2)
C1 C6 1.391(2)
C1 C2 1.405(2)
C2 C3 1.370(3)
C2 H2 0.9300
C3 C4 1.397(3)
C3 C7 1.499(2)
C4 C5 1.393(2)
C4 C8 1.434(3)
C5 C6 1.377(3)
C5 H5 0.9300
C6 H6 0.9300
C9 C10 1.535(3)
C10 C12 1.513(3)
C10 C11 1.514(2)
C11 H11A 0.9600
C11 H11B 0.9600
C11 H11C 0.9600
C12 H12A 0.9600
C12 H12B 0.9600
C12 H12C 0.9600
O4 C13 1.235(2)
N4 C13 1.328(2)
N4 C15 1.448(2)
N4 C14 1.451(3)
C13 H13 0.9300
C14 H14A 0.9600
C14 H14B 0.9600
C14 H14C 0.9600
C15 H15A 0.9600
C15 H15B 0.9600
C15 H15C 0.9600
